data_7711060
loop_
_publ_author_name
'Kundu, Gargi'
'Dixit, Ruchi'
'Tothadi, Srinu'
'Vanka, Kumar'
'Sen, Sakya Singha'

_publ_section_title
;
 Versatile chemistry of six-membered NHC with boranes: bromination at sp3
 borane, activation of B--H bond of HBpin, and ring expansion of NHC
;
_journal_name_full 'Dalton Transactions'
_journal_paper_doi 10.1039/D2DT01707E
_journal_year 2022
_chemical_formula_moiety 'C34 H53 B N2 O2, 0.5(C6 H6)'
_chemical_formula_sum 'C37 H56 B N2 O2'
_chemical_formula_weight 571.65
_space_group_crystal_system monoclinic
_space_group_IT_number 14
_space_group_name_Hall '-P 2ybc'
_space_group_name_H-M_alt 'P 1 21/c 1'
_atom_sites_solution_hydrogens geom
_atom_sites_solution_primary direct
_atom_sites_solution_secondary difmap
_audit_creation_date 2022-07-12
_audit_creation_method
;
Olex2 1.5
(compiled 2022.04.07 svn.rca3783a0 for OlexSys, GUI svn.r6498)
;
_audit_update_record
;
2022-08-06 deposited with the CCDC.	2022-08-15 downloaded from the CCDC.
;
_cell_angle_alpha 90.00
_cell_angle_beta 102.176(8)
_cell_angle_gamma 90.00
_cell_formula_units_Z 4
_cell_length_a 9.764(2)
_cell_length_b 17.218(3)
_cell_length_c 20.843(5)
_cell_measurement_reflns_used 9847
_cell_measurement_temperature 100(2)
_cell_measurement_theta_max 30.2276
_cell_measurement_theta_min 2.3259
_cell_volume 3425.2(12)
_computing_cell_refinement 'SAINT v8.37A (Bruker, 2015)'
_computing_data_collection 'Apex3 v2019.11-0 (Bruker, 2019)'
_computing_data_reduction 'SAINT v8.37A (Bruker, 2015)'
_computing_molecular_graphics 'Olex2 1.5 (Dolomanov et al., 2009)'
_computing_publication_material 'Olex2 1.5 (Dolomanov et al., 2009)'
_computing_structure_refinement 'SHELXL 97-2 (Sheldrick, 2015)'
_computing_structure_solution 'SHELXS  (Sheldrick, 2008)'
_diffrn_ambient_temperature 100(2)
_diffrn_measured_fraction_theta_full 0.981
_diffrn_measured_fraction_theta_max 0.946
_diffrn_measurement_device_type 'Bruker APEX-II CCD'
_diffrn_measurement_method '\f and \w scans'
_diffrn_radiation_monochromator graphite
_diffrn_radiation_type MoK\a
_diffrn_radiation_wavelength 0.71073
_diffrn_reflns_av_R_equivalents 0.0719
_diffrn_reflns_av_unetI/netI 0.0764
_diffrn_reflns_limit_h_max 13
_diffrn_reflns_limit_h_min -11
_diffrn_reflns_limit_k_max 24
_diffrn_reflns_limit_k_min -20
_diffrn_reflns_limit_l_max 29
_diffrn_reflns_limit_l_min -21
_diffrn_reflns_number 22136
_diffrn_reflns_theta_full 25.00
_diffrn_reflns_theta_max 30.18
_diffrn_reflns_theta_min 2.13
_diffrn_source 'fine-focus sealed tube'
_diffrn_standards_number 0
_exptl_absorpt_coefficient_mu 0.067
_exptl_absorpt_correction_type none
_exptl_crystal_colour colorless
_exptl_crystal_density_diffrn 1.109
_exptl_crystal_density_method 'not measured'
_exptl_crystal_description block
_exptl_crystal_F_000 1252
_exptl_crystal_size_max 0.25
_exptl_crystal_size_mid 0.15
_exptl_crystal_size_min 0.12
_refine_diff_density_max 0.494
_refine_diff_density_min -0.312
_refine_diff_density_rms 0.068
_refine_ls_extinction_coef 0.023(2)
_refine_ls_extinction_expression Fc^*^=kFc[1+0.001xFc^2^\l^3^/sin(2\q)]^-1/4^
_refine_ls_extinction_method SHELXL
_refine_ls_goodness_of_fit_ref 1.025
_refine_ls_hydrogen_treatment mixed
_refine_ls_matrix_type full
_refine_ls_number_parameters 392
_refine_ls_number_reflns 9606
_refine_ls_number_restraints 0
_refine_ls_restrained_S_all 1.025
_refine_ls_R_factor_all 0.0847
_refine_ls_R_factor_gt 0.0594
_refine_ls_shift/su_max 0.001
_refine_ls_shift/su_mean 0.000
_refine_ls_structure_factor_coef Fsqd
_refine_ls_weighting_details 'calc w=1/[\s^2^(Fo^2^)+(0.0864P)^2^+0.1817P] where P=(Fo^2^+2Fc^2^)/3'
_refine_ls_weighting_scheme calc
_refine_ls_wR_factor_gt 0.1453
_refine_ls_wR_factor_ref 0.1601
_reflns_number_gt 7004
_reflns_number_total 9606
_reflns_threshold_expression >2sigma(I)
_cod_data_source_file d2dt01707e2.cif
_cod_data_source_block mo_gk_hbpin_re_01_a
_cod_database_code 7711060
_olex2_refinement_description
;
1. Fixed Uiso
 At 1.2 times of:
  All C(H) groups, All C(H,H) groups
 At 1.5 times of:
  All C(H,H,H) groups
2.a Ternary CH refined with riding coordinates:
 C5(H5), C8(H8), C14(H14), C32(H32), C11(H11)
2.b Secondary CH2 refined with riding coordinates:
 C20(H20A,H20B), C19(H19A,H19B), C18(H18A,H18B)
2.c Aromatic/amide H refined with riding coordinates:
 C2(H2), C17(H17), C29(H29), C1(H1), C27(H27), C28(H28), C36(H36), C35(H35),
 C37(H37)
2.d Idealised Me refined as rotating group:
 C24(H24A,H24B,H24C), C25(H25A,H25B,H25C), C15(H15A,H15B,H15C), C26(H26A,H26B,
 H26C), C34(H34A,H34B,H34C), C9(H9A,H9B,H9C), C12(H12A,H12B,H12C), C16(H16A,
 H16B,H16C), C33(H33A,H33B,H33C), C30(H30A,H30B,H30C), C22(H22A,H22B,H22C),
 C10(H10A,H10B,H10C)
;
_olex2_submission_special_instructions 'No special instructions were received'

loop_
_space_group_symop_id
_space_group_symop_operation_xyz
1 'x, y, z'
2 '-x, y+1/2, -z+1/2'
3 '-x, -y, -z'
4 'x, -y-1/2, z-1/2'

loop_
_atom_site_label
_atom_site_type_symbol
_atom_site_fract_x
_atom_site_fract_y
_atom_site_fract_z
_atom_site_U_iso_or_equiv
_atom_site_adp_type
_atom_site_occupancy
_atom_site_symmetry_multiplicity
_atom_site_calc_flag
_atom_site_refinement_flags
_atom_site_disorder_assembly
_atom_site_disorder_group
O1 O 0.33986(9) 0.14728(6) 0.18573(5) 0.0143(2) Uani 1 1 d . . .
O2 O 0.37105(9) 0.19371(6) 0.08669(5) 0.0148(2) Uani 1 1 d . . .
N2 N 0.06906(10) 0.24970(7) 0.15553(6) 0.0105(2) Uani 1 1 d . . .
N1 N 0.26353(10) 0.33290(7) 0.18850(6) 0.0109(2) Uani 1 1 d . . .
C5 C 0.20275(12) 0.27384(8) 0.13991(6) 0.0102(2) Uani 1 1 d . . .
H5 H 0.1829 0.2982 0.0964 0.012 Uiso 1 1 calc R . .
C13 C 0.47964(13) 0.31363(8) 0.26956(7) 0.0121(3) Uani 1 1 d . . .
C6 C 0.01221(12) 0.17378(8) 0.13846(7) 0.0111(3) Uani 1 1 d . . .
C2 C 0.63794(14) 0.38694(9) 0.18998(7) 0.0171(3) Uani 1 1 d . . .
H2 H 0.6912 0.4115 0.1638 0.021 Uiso 1 1 calc R . .
C4 C 0.41378(12) 0.34187(8) 0.20695(7) 0.0108(3) Uani 1 1 d . . .
C3 C 0.49304(13) 0.37808(8) 0.16627(7) 0.0133(3) Uani 1 1 d . . .
C7 C 0.00083(12) 0.12400(8) 0.19087(7) 0.0133(3) Uani 1 1 d . . .
C31 C -0.03544(13) 0.14954(8) 0.07286(7) 0.0139(3) Uani 1 1 d . . .
C17 C 0.62458(13) 0.32354(9) 0.29079(7) 0.0162(3) Uani 1 1 d . . .
H17 H 0.6689 0.3055 0.3320 0.019 Uiso 1 1 calc R . .
C20 C -0.03112(13) 0.31336(8) 0.15092(7) 0.0150(3) Uani 1 1 d . . .
H20A H -0.1160 0.2951 0.1632 0.018 Uiso 1 1 calc R . .
H20B H -0.0555 0.3321 0.1061 0.018 Uiso 1 1 calc R . .
C8 C 0.04380(14) 0.15061(9) 0.26174(7) 0.0174(3) Uani 1 1 d . . .
H8 H 0.0874 0.2019 0.2616 0.021 Uiso 1 1 calc R . .
C29 C -0.08997(14) 0.07415(9) 0.06121(8) 0.0178(3) Uani 1 1 d . . .
H29 H -0.1202 0.0571 0.0182 0.021 Uiso 1 1 calc R . .
C19 C 0.03322(13) 0.37914(9) 0.19646(8) 0.0174(3) Uani 1 1 d . . .
H19A H 0.0440 0.3626 0.2417 0.021 Uiso 1 1 calc R . .
H19B H -0.0290 0.4237 0.1897 0.021 Uiso 1 1 calc R . .
C1 C 0.70300(13) 0.36005(9) 0.25112(7) 0.0169(3) Uani 1 1 d . . .
H1 H 0.7991 0.3663 0.2658 0.020 Uiso 1 1 calc R . .
C27 C -0.05512(14) 0.04962(9) 0.17674(8) 0.0171(3) Uani 1 1 d . . .
H27 H -0.0626 0.0164 0.2110 0.021 Uiso 1 1 calc R . .
C14 C 0.42874(14) 0.41056(9) 0.09876(7) 0.0166(3) Uani 1 1 d . . .
H14 H 0.3284 0.3984 0.0895 0.020 Uiso 1 1 calc R . .
C28 C -0.09961(14) 0.02476(9) 0.11246(8) 0.0188(3) Uani 1 1 d . . .
H28 H -0.1358 -0.0250 0.1038 0.023 Uiso 1 1 calc R . .
C24 C 0.61496(14) 0.17438(9) 0.13579(8) 0.0204(3) Uani 1 1 d . . .
H24A H 0.6375 0.2102 0.1043 0.031 Uiso 1 1 calc R . .
H24B H 0.6888 0.1369 0.1472 0.031 Uiso 1 1 calc R . .
H24C H 0.6047 0.2022 0.1744 0.031 Uiso 1 1 calc R . .
C18 C 0.17580(13) 0.40236(8) 0.18349(7) 0.0155(3) Uani 1 1 d . . .
H18A H 0.1646 0.4248 0.1400 0.019 Uiso 1 1 calc R . .
H18B H 0.2194 0.4407 0.2154 0.019 Uiso 1 1 calc R . .
C25 C 0.30678(15) 0.02604(9) 0.12754(9) 0.0254(4) Uani 1 1 d . . .
H25A H 0.2593 0.0073 0.1604 0.038 Uiso 1 1 calc R . .
H25B H 0.3523 -0.0165 0.1107 0.038 Uiso 1 1 calc R . .
H25C H 0.2400 0.0494 0.0924 0.038 Uiso 1 1 calc R . .
C32 C -0.03572(13) 0.20320(9) 0.01477(7) 0.0155(3) Uani 1 1 d . . .
H32 H 0.0097 0.2519 0.0318 0.019 Uiso 1 1 calc R . .
C11 C 0.39389(14) 0.27674(9) 0.31478(7) 0.0165(3) Uani 1 1 d . . .
H11 H 0.3119 0.2521 0.2870 0.020 Uiso 1 1 calc R . .
C23 C 0.47780(13) 0.13280(9) 0.10627(7) 0.0158(3) Uani 1 1 d . . .
C21 C 0.41618(13) 0.08648(8) 0.15795(7) 0.0157(3) Uani 1 1 d . . .
B1 B 0.30680(14) 0.20310(9) 0.13857(8) 0.0118(3) Uani 1 1 d . . .
C15 C 0.44391(17) 0.49885(10) 0.09849(9) 0.0257(4) Uani 1 1 d . . .
H15A H 0.5413 0.5125 0.1105 0.038 Uiso 1 1 calc R . .
H15B H 0.3950 0.5212 0.1294 0.038 Uiso 1 1 calc R . .
H15C H 0.4050 0.5184 0.0554 0.038 Uiso 1 1 calc R . .
C26 C 0.52463(15) 0.05040(10) 0.21271(8) 0.0238(3) Uani 1 1 d . . .
H26A H 0.5816 0.0906 0.2367 0.036 Uiso 1 1 calc R . .
H26B H 0.5827 0.0155 0.1943 0.036 Uiso 1 1 calc R . .
H26C H 0.4782 0.0223 0.2417 0.036 Uiso 1 1 calc R . .
C34 C -0.18612(14) 0.22221(10) -0.02078(8) 0.0223(3) Uani 1 1 d . . .
H34A H -0.1841 0.2574 -0.0563 0.033 Uiso 1 1 calc R . .
H34B H -0.2353 0.2458 0.0095 0.033 Uiso 1 1 calc R . .
H34C H -0.2332 0.1753 -0.0378 0.033 Uiso 1 1 calc R . .
C9 C 0.15183(15) 0.09670(10) 0.30350(8) 0.0242(3) Uani 1 1 d . . .
H9A H 0.1791 0.1174 0.3471 0.036 Uiso 1 1 calc R . .
H9B H 0.2326 0.0928 0.2842 0.036 Uiso 1 1 calc R . .
H9C H 0.1115 0.0461 0.3053 0.036 Uiso 1 1 calc R . .
C12 C 0.47374(17) 0.21396(10) 0.35928(8) 0.0274(4) Uani 1 1 d . . .
H12A H 0.5107 0.1767 0.3331 0.041 Uiso 1 1 calc R . .
H12B H 0.4114 0.1884 0.3824 0.041 Uiso 1 1 calc R . .
H12C H 0.5493 0.2373 0.3902 0.041 Uiso 1 1 calc R . .
C16 C 0.49170(17) 0.37329(11) 0.04476(8) 0.0264(4) Uani 1 1 d . . .
H16A H 0.4468 0.3942 0.0029 0.040 Uiso 1 1 calc R . .
H16B H 0.4774 0.3181 0.0448 0.040 Uiso 1 1 calc R . .
H16C H 0.5903 0.3842 0.0528 0.040 Uiso 1 1 calc R . .
C33 C 0.04599(17) 0.16935(11) -0.03382(8) 0.0282(4) Uani 1 1 d . . .
H33A H 0.0016 0.1224 -0.0524 0.042 Uiso 1 1 calc R . .
H33B H 0.1403 0.1582 -0.0114 0.042 Uiso 1 1 calc R . .
H33C H 0.0474 0.2063 -0.0682 0.042 Uiso 1 1 calc R . .
C30 C -0.08464(17) 0.15995(13) 0.29273(9) 0.0333(4) Uani 1 1 d . . .
H30A H -0.1271 0.1101 0.2955 0.050 Uiso 1 1 calc R . .
H30B H -0.1511 0.1940 0.2661 0.050 Uiso 1 1 calc R . .
H30C H -0.0560 0.1815 0.3360 0.050 Uiso 1 1 calc R . .
C22 C 0.49132(16) 0.08728(11) 0.04570(8) 0.0267(4) Uani 1 1 d . . .
H22A H 0.4009 0.0682 0.0242 0.040 Uiso 1 1 calc R . .
H22B H 0.5539 0.0443 0.0583 0.040 Uiso 1 1 calc R . .
H22C H 0.5277 0.1205 0.0163 0.040 Uiso 1 1 calc R . .
C10 C 0.34076(19) 0.33943(11) 0.35524(9) 0.0325(4) Uani 1 1 d . . .
H10A H 0.4190 0.3645 0.3831 0.049 Uiso 1 1 calc R . .
H10B H 0.2824 0.3161 0.3817 0.049 Uiso 1 1 calc R . .
H10C H 0.2874 0.3771 0.3263 0.049 Uiso 1 1 calc R . .
C36 C 0.01653(19) 0.43150(11) -0.03213(9) 0.0328(4) Uani 1 1 d . . .
H36 H 0.0277 0.3855 -0.0538 0.039 Uiso 1 1 calc R . .
C35 C -0.10101(19) 0.44256(11) -0.00583(9) 0.0316(4) Uani 1 1 d . . .
H35 H -0.1689 0.4040 -0.0097 0.038 Uiso 1 1 calc R . .
C37 C 0.11673(19) 0.48879(11) -0.02615(9) 0.0326(4) Uani 1 1 d . . .
H37 H 0.1956 0.4812 -0.0438 0.039 Uiso 1 1 calc R . .

loop_
_atom_site_aniso_label
_atom_site_aniso_U_11
_atom_site_aniso_U_22
_atom_site_aniso_U_33
_atom_site_aniso_U_23
_atom_site_aniso_U_13
_atom_site_aniso_U_12
O1 0.0122(4) 0.0136(5) 0.0183(5) 0.0009(4) 0.0060(4) 0.0043(3)
O2 0.0124(4) 0.0170(5) 0.0156(5) 0.0005(4) 0.0042(4) 0.0047(3)
N2 0.0065(4) 0.0100(5) 0.0158(6) -0.0012(4) 0.0041(4) 0.0003(4)
N1 0.0072(5) 0.0101(5) 0.0149(6) -0.0026(4) 0.0016(4) 0.0002(4)
C5 0.0092(5) 0.0108(6) 0.0107(6) -0.0003(5) 0.0022(4) -0.0007(4)
C13 0.0106(5) 0.0122(6) 0.0139(6) -0.0012(5) 0.0033(5) -0.0014(4)
C6 0.0063(5) 0.0102(6) 0.0167(7) -0.0011(5) 0.0024(4) 0.0001(4)
C2 0.0123(6) 0.0196(7) 0.0212(7) -0.0013(6) 0.0077(5) -0.0037(5)
C4 0.0084(5) 0.0106(6) 0.0137(6) -0.0024(5) 0.0035(4) -0.0010(4)
C3 0.0129(6) 0.0127(6) 0.0152(7) 0.0000(5) 0.0047(5) -0.0007(5)
C7 0.0087(5) 0.0146(7) 0.0164(7) 0.0010(5) 0.0027(5) 0.0008(4)
C31 0.0081(5) 0.0172(7) 0.0167(7) -0.0018(5) 0.0037(5) 0.0011(5)
C17 0.0123(6) 0.0198(7) 0.0153(7) -0.0009(6) 0.0004(5) 0.0007(5)
C20 0.0091(6) 0.0142(7) 0.0219(7) -0.0022(5) 0.0031(5) 0.0022(5)
C8 0.0195(6) 0.0168(7) 0.0149(7) 0.0028(6) 0.0011(5) -0.0030(5)
C29 0.0141(6) 0.0191(7) 0.0195(7) -0.0074(6) 0.0020(5) -0.0013(5)
C19 0.0115(6) 0.0150(7) 0.0258(8) -0.0059(6) 0.0045(5) 0.0018(5)
C1 0.0076(6) 0.0216(8) 0.0214(7) -0.0029(6) 0.0027(5) -0.0009(5)
C27 0.0141(6) 0.0135(7) 0.0237(8) 0.0042(6) 0.0040(5) -0.0005(5)
C14 0.0161(6) 0.0184(7) 0.0164(7) 0.0032(6) 0.0053(5) -0.0033(5)
C28 0.0144(6) 0.0131(7) 0.0288(8) -0.0055(6) 0.0046(5) -0.0032(5)
C24 0.0116(6) 0.0233(8) 0.0272(8) -0.0031(6) 0.0059(6) 0.0013(5)
C18 0.0120(6) 0.0112(7) 0.0229(7) -0.0020(5) 0.0030(5) 0.0004(5)
C25 0.0191(7) 0.0135(7) 0.0420(10) -0.0031(7) 0.0030(7) 0.0002(5)
C32 0.0123(6) 0.0205(7) 0.0132(7) -0.0016(5) 0.0019(5) -0.0004(5)
C11 0.0149(6) 0.0219(8) 0.0127(7) 0.0025(6) 0.0026(5) -0.0040(5)
C23 0.0117(6) 0.0169(7) 0.0190(7) -0.0026(6) 0.0037(5) 0.0050(5)
C21 0.0134(6) 0.0114(7) 0.0223(7) -0.0027(5) 0.0035(5) 0.0042(5)
B1 0.0080(6) 0.0133(7) 0.0139(7) -0.0019(6) 0.0020(5) -0.0016(5)
C15 0.0286(8) 0.0200(8) 0.0269(9) 0.0078(7) 0.0025(6) -0.0059(6)
C26 0.0201(7) 0.0210(8) 0.0290(9) 0.0042(7) 0.0021(6) 0.0079(6)
C34 0.0164(6) 0.0281(9) 0.0207(8) 0.0012(6) -0.0002(5) 0.0003(6)
C9 0.0200(7) 0.0283(9) 0.0220(8) 0.0083(7) -0.0006(6) -0.0022(6)
C12 0.0243(7) 0.0315(9) 0.0241(9) 0.0115(7) -0.0004(6) -0.0056(6)
C16 0.0312(8) 0.0326(10) 0.0175(8) 0.0026(7) 0.0099(6) -0.0034(7)
C33 0.0270(8) 0.0390(11) 0.0212(8) 0.0010(7) 0.0107(6) 0.0080(7)
C30 0.0263(8) 0.0516(12) 0.0214(9) -0.0042(8) 0.0040(6) 0.0085(8)
C22 0.0224(7) 0.0336(10) 0.0242(8) -0.0112(7) 0.0055(6) 0.0081(6)
C10 0.0387(10) 0.0373(11) 0.0283(9) -0.0020(8) 0.0227(8) -0.0033(8)
C36 0.0413(10) 0.0280(10) 0.0268(9) -0.0052(7) 0.0021(7) 0.0076(7)
C35 0.0364(9) 0.0291(10) 0.0274(9) 0.0023(7) 0.0022(7) 0.0008(7)
C37 0.0338(9) 0.0383(11) 0.0255(9) -0.0015(8) 0.0058(7) 0.0057(7)

loop_
_atom_type_symbol
_atom_type_description
_atom_type_scat_dispersion_real
_atom_type_scat_dispersion_imag
_atom_type_scat_source
C C 0.0033 0.0016 'International Tables Vol C Tables 4.2.6.8 and 6.1.1.4'
H H 0.0000 0.0000 'International Tables Vol C Tables 4.2.6.8 and 6.1.1.4'
B B 0.0013 0.0007 'International Tables Vol C Tables 4.2.6.8 and 6.1.1.4'
N N 0.0061 0.0033 'International Tables Vol C Tables 4.2.6.8 and 6.1.1.4'
O O 0.0106 0.0060 'International Tables Vol C Tables 4.2.6.8 and 6.1.1.4'

loop_
_geom_angle_atom_site_label_1
_geom_angle_atom_site_label_2
_geom_angle_atom_site_label_3
_geom_angle
_geom_angle_site_symmetry_1
_geom_angle_site_symmetry_3
_geom_angle_publ_flag
B1 O1 C21 106.26(11) . . ?
B1 O2 C23 106.28(10) . . ?
C6 N2 C5 121.16(11) . . ?
C6 N2 C20 116.69(10) . . ?
C20 N2 C5 112.79(10) . . ?
C4 N1 C5 119.83(10) . . ?
C4 N1 C18 118.59(11) . . ?
C18 N1 C5 111.82(10) . . ?
N2 C5 H5 108.3 . . ?
N2 C5 B1 112.81(11) . . ?
N1 C5 N2 106.94(10) . . ?
N1 C5 H5 108.3 . . ?
N1 C5 B1 112.07(10) . . ?
B1 C5 H5 108.3 . . ?
C4 C13 C11 120.77(11) . . ?
C17 C13 C4 118.82(12) . . ?
C17 C13 C11 120.34(12) . . ?
C7 C6 N2 116.79(12) . . ?
C7 C6 C31 120.45(12) . . ?
C31 C6 N2 122.73(12) . . ?
C3 C2 H2 119.3 . . ?
C1 C2 H2 119.3 . . ?
C1 C2 C3 121.48(13) . . ?
C13 C4 N1 116.60(11) . . ?
C3 C4 N1 122.91(12) . . ?
C3 C4 C13 120.49(11) . . ?
C2 C3 C4 118.46(13) . . ?
C2 C3 C14 118.29(12) . . ?
C4 C3 C14 123.21(11) . . ?
C6 C7 C8 121.27(12) . . ?
C27 C7 C6 118.94(13) . . ?
C27 C7 C8 119.77(13) . . ?
C6 C31 C32 122.41(12) . . ?
C29 C31 C6 118.44(13) . . ?
C29 C31 C32 119.10(13) . . ?
C13 C17 H17 119.5 . . ?
C1 C17 C13 120.90(13) . . ?
C1 C17 H17 119.5 . . ?
N2 C20 H20A 109.8 . . ?
N2 C20 H20B 109.8 . . ?
N2 C20 C19 109.54(10) . . ?
H20A C20 H20B 108.2 . . ?
C19 C20 H20A 109.8 . . ?
C19 C20 H20B 109.8 . . ?
C7 C8 H8 107.5 . . ?
C7 C8 C9 112.70(13) . . ?
C7 C8 C30 110.98(12) . . ?
C9 C8 H8 107.5 . . ?
C9 C8 C30 110.50(13) . . ?
C30 C8 H8 107.5 . . ?
C31 C29 H29 119.4 . . ?
C28 C29 C31 121.30(14) . . ?
C28 C29 H29 119.4 . . ?
C20 C19 H19A 109.5 . . ?
C20 C19 H19B 109.5 . . ?
C20 C19 C18 110.84(12) . . ?
H19A C19 H19B 108.1 . . ?
C18 C19 H19A 109.5 . . ?
C18 C19 H19B 109.5 . . ?
C2 C1 C17 119.84(12) . . ?
C2 C1 H1 120.1 . . ?
C17 C1 H1 120.1 . . ?
C7 C27 H27 119.5 . . ?
C28 C27 C7 121.00(14) . . ?
C28 C27 H27 119.5 . . ?
C3 C14 H14 107.7 . . ?
C3 C14 C15 110.36(12) . . ?
C3 C14 C16 111.97(12) . . ?
C15 C14 H14 107.7 . . ?
C15 C14 C16 111.10(13) . . ?
C16 C14 H14 107.7 . . ?
C29 C28 C27 119.84(13) . . ?
C29 C28 H28 120.1 . . ?
C27 C28 H28 120.1 . . ?
H24A C24 H24B 109.5 . . ?
H24A C24 H24C 109.5 . . ?
H24B C24 H24C 109.5 . . ?
C23 C24 H24A 109.5 . . ?
C23 C24 H24B 109.5 . . ?
C23 C24 H24C 109.5 . . ?
N1 C18 C19 108.39(11) . . ?
N1 C18 H18A 110.0 . . ?
N1 C18 H18B 110.0 . . ?
C19 C18 H18A 110.0 . . ?
C19 C18 H18B 110.0 . . ?
H18A C18 H18B 108.4 . . ?
H25A C25 H25B 109.5 . . ?
H25A C25 H25C 109.5 . . ?
H25B C25 H25C 109.5 . . ?
C21 C25 H25A 109.5 . . ?
C21 C25 H25B 109.5 . . ?
C21 C25 H25C 109.5 . . ?
C31 C32 H32 107.8 . . ?
C31 C32 C34 110.76(12) . . ?
C31 C32 C33 112.42(13) . . ?
C34 C32 H32 107.8 . . ?
C33 C32 H32 107.8 . . ?
C33 C32 C34 109.94(12) . . ?
C13 C11 H11 107.6 . . ?
C13 C11 C12 113.19(12) . . ?
C13 C11 C10 109.98(13) . . ?
C12 C11 H11 107.6 . . ?
C10 C11 H11 107.6 . . ?
C10 C11 C12 110.77(14) . . ?
O2 C23 C24 106.64(11) . . ?
O2 C23 C21 101.64(10) . . ?
O2 C23 C22 108.55(11) . . ?
C24 C23 C21 113.22(12) . . ?
C22 C23 C24 110.78(12) . . ?
C22 C23 C21 115.16(13) . . ?
O1 C21 C25 106.23(10) . . ?
O1 C21 C23 102.06(11) . . ?
O1 C21 C26 109.05(12) . . ?
C25 C21 C23 113.52(13) . . ?
C26 C21 C25 110.41(13) . . ?
C26 C21 C23 114.80(11) . . ?
O1 B1 O2 114.06(12) . . ?
O1 B1 C5 125.60(12) . . ?
O2 B1 C5 120.34(12) . . ?
C14 C15 H15A 109.5 . . ?
C14 C15 H15B 109.5 . . ?
C14 C15 H15C 109.5 . . ?
H15A C15 H15B 109.5 . . ?
H15A C15 H15C 109.5 . . ?
H15B C15 H15C 109.5 . . ?
C21 C26 H26A 109.5 . . ?
C21 C26 H26B 109.5 . . ?
C21 C26 H26C 109.5 . . ?
H26A C26 H26B 109.5 . . ?
H26A C26 H26C 109.5 . . ?
H26B C26 H26C 109.5 . . ?
C32 C34 H34A 109.5 . . ?
C32 C34 H34B 109.5 . . ?
C32 C34 H34C 109.5 . . ?
H34A C34 H34B 109.5 . . ?
H34A C34 H34C 109.5 . . ?
H34B C34 H34C 109.5 . . ?
C8 C9 H9A 109.5 . . ?
C8 C9 H9B 109.5 . . ?
C8 C9 H9C 109.5 . . ?
H9A C9 H9B 109.5 . . ?
H9A C9 H9C 109.5 . . ?
H9B C9 H9C 109.5 . . ?
C11 C12 H12A 109.5 . . ?
C11 C12 H12B 109.5 . . ?
C11 C12 H12C 109.5 . . ?
H12A C12 H12B 109.5 . . ?
H12A C12 H12C 109.5 . . ?
H12B C12 H12C 109.5 . . ?
C14 C16 H16A 109.5 . . ?
C14 C16 H16B 109.5 . . ?
C14 C16 H16C 109.5 . . ?
H16A C16 H16B 109.5 . . ?
H16A C16 H16C 109.5 . . ?
H16B C16 H16C 109.5 . . ?
C32 C33 H33A 109.5 . . ?
C32 C33 H33B 109.5 . . ?
C32 C33 H33C 109.5 . . ?
H33A C33 H33B 109.5 . . ?
H33A C33 H33C 109.5 . . ?
H33B C33 H33C 109.5 . . ?
C8 C30 H30A 109.5 . . ?
C8 C30 H30B 109.5 . . ?
C8 C30 H30C 109.5 . . ?
H30A C30 H30B 109.5 . . ?
H30A C30 H30C 109.5 . . ?
H30B C30 H30C 109.5 . . ?
C23 C22 H22A 109.5 . . ?
C23 C22 H22B 109.5 . . ?
C23 C22 H22C 109.5 . . ?
H22A C22 H22B 109.5 . . ?
H22A C22 H22C 109.5 . . ?
H22B C22 H22C 109.5 . . ?
C11 C10 H10A 109.5 . . ?
C11 C10 H10B 109.5 . . ?
C11 C10 H10C 109.5 . . ?
H10A C10 H10B 109.5 . . ?
H10A C10 H10C 109.5 . . ?
H10B C10 H10C 109.5 . . ?
C35 C36 H36 120.1 . . ?
C37 C36 H36 120.1 . . ?
C37 C36 C35 119.86(17) . . ?
C36 C35 H35 120.2 . . ?
C37 C35 C36 119.62(18) 3_565 . ?
C37 C35 H35 120.2 3_565 . ?
C36 C37 C35 120.51(17) . 3_565 ?
C36 C37 H37 119.7 . . ?
C35 C37 H37 119.7 3_565 . ?

loop_
_geom_bond_atom_site_label_1
_geom_bond_atom_site_label_2
_geom_bond_distance
_geom_bond_site_symmetry_2
_geom_bond_publ_flag
O1 C21 1.4725(16) . ?
O1 B1 1.3639(18) . ?
O2 C23 1.4742(16) . ?
O2 B1 1.3693(18) . ?
N2 C5 1.4704(16) . ?
N2 C6 1.4354(17) . ?
N2 C20 1.4587(16) . ?
N1 C5 1.4692(16) . ?
N1 C4 1.4443(16) . ?
N1 C18 1.4619(17) . ?
C5 H5 0.9800 . ?
C5 B1 1.590(2) . ?
C13 C4 1.4138(19) . ?
C13 C17 1.4012(18) . ?
C13 C11 1.5251(19) . ?
C6 C7 1.4111(19) . ?
C6 C31 1.4113(19) . ?
C2 H2 0.9300 . ?
C2 C3 1.4051(18) . ?
C2 C1 1.379(2) . ?
C4 C3 1.4084(19) . ?
C3 C14 1.5212(19) . ?
C7 C8 1.519(2) . ?
C7 C27 1.399(2) . ?
C31 C29 1.405(2) . ?
C31 C32 1.523(2) . ?
C17 H17 0.9300 . ?
C17 C1 1.390(2) . ?
C20 H20A 0.9700 . ?
C20 H20B 0.9700 . ?
C20 C19 1.525(2) . ?
C8 H8 0.9800 . ?
C8 C9 1.531(2) . ?
C8 C30 1.535(2) . ?
C29 H29 0.9300 . ?
C29 C28 1.384(2) . ?
C19 H19A 0.9700 . ?
C19 H19B 0.9700 . ?
C19 C18 1.5264(19) . ?
C1 H1 0.9300 . ?
C27 H27 0.9300 . ?
C27 C28 1.386(2) . ?
C14 H14 0.9800 . ?
C14 C15 1.528(2) . ?
C14 C16 1.532(2) . ?
C28 H28 0.9300 . ?
C24 H24A 0.9600 . ?
C24 H24B 0.9600 . ?
C24 H24C 0.9600 . ?
C24 C23 1.5287(19) . ?
C18 H18A 0.9700 . ?
C18 H18B 0.9700 . ?
C25 H25A 0.9600 . ?
C25 H25B 0.9600 . ?
C25 H25C 0.9600 . ?
C25 C21 1.530(2) . ?
C32 H32 0.9800 . ?
C32 C34 1.5342(19) . ?
C32 C33 1.531(2) . ?
C11 H11 0.9800 . ?
C11 C12 1.527(2) . ?
C11 C10 1.526(2) . ?
C23 C21 1.559(2) . ?
C23 C22 1.515(2) . ?
C21 C26 1.517(2) . ?
C15 H15A 0.9600 . ?
C15 H15B 0.9600 . ?
C15 H15C 0.9600 . ?
C26 H26A 0.9600 . ?
C26 H26B 0.9600 . ?
C26 H26C 0.9600 . ?
C34 H34A 0.9600 . ?
C34 H34B 0.9600 . ?
C34 H34C 0.9600 . ?
C9 H9A 0.9600 . ?
C9 H9B 0.9600 . ?
C9 H9C 0.9600 . ?
C12 H12A 0.9600 . ?
C12 H12B 0.9600 . ?
C12 H12C 0.9600 . ?
C16 H16A 0.9600 . ?
C16 H16B 0.9600 . ?
C16 H16C 0.9600 . ?
C33 H33A 0.9600 . ?
C33 H33B 0.9600 . ?
C33 H33C 0.9600 . ?
C30 H30A 0.9600 . ?
C30 H30B 0.9600 . ?
C30 H30C 0.9600 . ?
C22 H22A 0.9600 . ?
C22 H22B 0.9600 . ?
C22 H22C 0.9600 . ?
C10 H10A 0.9600 . ?
C10 H10B 0.9600 . ?
C10 H10C 0.9600 . ?
C36 H36 0.9300 . ?
C36 C35 1.385(3) . ?
C36 C37 1.376(3) . ?
C35 H35 0.9300 . ?
C35 C37 1.381(3) 3_565 ?
C37 C35 1.381(3) 3_565 ?
C37 H37 0.9300 . ?

loop_
_geom_torsion_atom_site_label_1
_geom_torsion_atom_site_label_2
_geom_torsion_atom_site_label_3
_geom_torsion_atom_site_label_4
_geom_torsion
_geom_torsion_site_symmetry_1
_geom_torsion_site_symmetry_2
_geom_torsion_site_symmetry_3
_geom_torsion_site_symmetry_4
_geom_torsion_publ_flag
O2 C23 C21 O1 -30.42(12) . . . . ?
O2 C23 C21 C25 83.46(13) . . . . ?
O2 C23 C21 C26 -148.21(12) . . . . ?
N2 C5 B1 O1 -48.34(17) . . . . ?
N2 C5 B1 O2 130.98(12) . . . . ?
N2 C6 C7 C8 1.36(17) . . . . ?
N2 C6 C7 C27 179.44(11) . . . . ?
N2 C6 C31 C29 -179.71(11) . . . . ?
N2 C6 C31 C32 -2.47(19) . . . . ?
N2 C20 C19 C18 52.65(16) . . . . ?
N1 C5 B1 O1 72.43(16) . . . . ?
N1 C5 B1 O2 -108.26(14) . . . . ?
N1 C4 C3 C2 177.25(13) . . . . ?
N1 C4 C3 C14 -0.6(2) . . . . ?
C5 N2 C6 C7 115.46(13) . . . . ?
C5 N2 C6 C31 -66.75(16) . . . . ?
C5 N2 C20 C19 -57.25(15) . . . . ?
C5 N1 C4 C13 -106.06(14) . . . . ?
C5 N1 C4 C3 75.24(17) . . . . ?
C5 N1 C18 C19 60.99(15) . . . . ?
C13 C4 C3 C2 -1.4(2) . . . . ?
C13 C4 C3 C14 -179.27(13) . . . . ?
C13 C17 C1 C2 -0.1(2) . . . . ?
C6 N2 C5 N1 -153.00(11) . . . . ?
C6 N2 C5 B1 -29.35(16) . . . . ?
C6 N2 C20 C19 155.67(12) . . . . ?
C6 C7 C8 C9 -124.86(14) . . . . ?
C6 C7 C8 C30 110.60(15) . . . . ?
C6 C7 C27 C28 -0.3(2) . . . . ?
C6 C31 C29 C28 1.2(2) . . . . ?
C6 C31 C32 C34 -112.43(14) . . . . ?
C6 C31 C32 C33 124.14(14) . . . . ?
C2 C3 C14 C15 -63.94(17) . . . . ?
C2 C3 C14 C16 60.38(17) . . . . ?
C4 N1 C5 N2 150.98(11) . . . . ?
C4 N1 C5 B1 26.87(16) . . . . ?
C4 N1 C18 C19 -153.09(12) . . . . ?
C4 C13 C17 C1 -0.3(2) . . . . ?
C4 C13 C11 C12 149.02(14) . . . . ?
C4 C13 C11 C10 -86.49(16) . . . . ?
C4 C3 C14 C15 113.94(15) . . . . ?
C4 C3 C14 C16 -121.75(15) . . . . ?
C3 C2 C1 C17 -0.3(2) . . . . ?
C7 C6 C31 C29 -2.01(18) . . . . ?
C7 C6 C31 C32 175.23(11) . . . . ?
C7 C27 C28 C29 -0.6(2) . . . . ?
C31 C6 C7 C8 -176.48(11) . . . . ?
C31 C6 C7 C27 1.60(18) . . . . ?
C31 C29 C28 C27 0.1(2) . . . . ?
C17 C13 C4 N1 -177.64(12) . . . . ?
C17 C13 C4 C3 1.1(2) . . . . ?
C17 C13 C11 C12 -34.13(19) . . . . ?
C17 C13 C11 C10 90.36(17) . . . . ?
C20 N2 C5 N1 61.57(13) . . . . ?
C20 N2 C5 B1 -174.78(11) . . . . ?
C20 N2 C6 C7 -100.38(14) . . . . ?
C20 N2 C6 C31 77.40(16) . . . . ?
C20 C19 C18 N1 -54.35(15) . . . . ?
C8 C7 C27 C28 177.80(12) . . . . ?
C29 C31 C32 C34 64.79(17) . . . . ?
C29 C31 C32 C33 -58.64(16) . . . . ?
C1 C2 C3 C4 1.0(2) . . . . ?
C1 C2 C3 C14 178.97(14) . . . . ?
C27 C7 C8 C9 57.08(17) . . . . ?
C27 C7 C8 C30 -67.46(18) . . . . ?
C24 C23 C21 O1 83.57(13) . . . . ?
C24 C23 C21 C25 -162.55(12) . . . . ?
C24 C23 C21 C26 -34.22(17) . . . . ?
C18 N1 C5 N2 -63.58(13) . . . . ?
C18 N1 C5 B1 172.32(11) . . . . ?
C18 N1 C4 C13 110.79(14) . . . . ?
C18 N1 C4 C3 -67.91(18) . . . . ?
C32 C31 C29 C28 -176.18(12) . . . . ?
C11 C13 C4 N1 -0.74(19) . . . . ?
C11 C13 C4 C3 177.99(13) . . . . ?
C11 C13 C17 C1 -177.26(13) . . . . ?
C23 O2 B1 O1 -10.75(15) . . . . ?
C23 O2 B1 C5 169.86(11) . . . . ?
C21 O1 B1 O2 -10.20(14) . . . . ?
C21 O1 B1 C5 169.14(12) . . . . ?
B1 O1 C21 C25 -93.98(13) . . . . ?
B1 O1 C21 C23 25.17(12) . . . . ?
B1 O1 C21 C26 147.01(12) . . . . ?
B1 O2 C23 C24 -93.43(13) . . . . ?
B1 O2 C23 C21 25.38(13) . . . . ?
B1 O2 C23 C22 147.18(12) . . . . ?
C22 C23 C21 O1 -147.52(11) . . . . ?
C22 C23 C21 C25 -33.65(16) . . . . ?
C22 C23 C21 C26 94.68(15) . . . . ?
C35 C36 C37 C35 -0.1(3) . . . 3_565 ?
C37 C36 C35 C37 0.1(3) . . . 3_565 ?
